data_7213140
loop_
_publ_author_name
'McCarthy, Daniel G.'
'Collins, Cornelius C.'
'O&#x2019;Driscoll, Joan P.'
'Lawrence, Simon E.'

_publ_section_title
;
 Lewis acid mediated elimination and rearrangement reactions of
 \a-chlorosulfides derived from phenylthio-substituted
 4,5-dihydrofuran-3(2H&#x200A;)-ones.
;
_journal_issue 24
_journal_name_full 'Journal of the Chemical Society, Perkin Transactions 1'
_journal_page_first 3667
_journal_paper_doi 10.1039/a905169d
_journal_year 1999
_chemical_formula_moiety 'C20 H21 Cl O4 S'
_chemical_formula_sum 'C20 H21 Cl O4 S'
_chemical_formula_weight 392.88
_chemical_name_systematic
; 
 ? 
;
_space_group_IT_number 13
_symmetry_cell_setting monoclinic
_symmetry_space_group_name_Hall '-P 2yac'
_symmetry_space_group_name_H-M 'P 1 2/n 1'
_atom_sites_solution_hydrogens geom
_atom_sites_solution_primary direct
_atom_sites_solution_secondary difmap
_audit_creation_method SHELXL
_cell_angle_alpha 90.000(13)
_cell_angle_beta 96.95(2)
_cell_angle_gamma 90.00(2)
_cell_formula_units_Z 4
_cell_length_a 12.291(4)
_cell_length_b 11.696(2)
_cell_length_c 13.693(3)
_cell_measurement_reflns_used 22
_cell_measurement_temperature 293(2)
_cell_measurement_theta_max 17.75
_cell_measurement_theta_min 12.45
_cell_volume 1954.0(8)
_computing_cell_refinement 'Nonius MACH3'
_computing_data_collection 'Nonius MACH3'
_computing_data_reduction 'maXus (Gilmore, 1998)'
_computing_molecular_graphics 'PLATON (Spek, 1998)'
_computing_structure_refinement 'SHELXL-93 (Sheldrick, 1993)'
_computing_structure_solution 'SHELXS-86 (Sheldrick, 1990)'
_diffrn_ambient_temperature 293(2)
_diffrn_measurement_device 'Nonius MACH3'
_diffrn_measurement_method 'omega/2theta scans'
_diffrn_radiation_monochromator graphite
_diffrn_radiation_source 'fine-focus sealed tube'
_diffrn_radiation_type MoK\a
_diffrn_radiation_wavelength 0.71069
_diffrn_reflns_av_R_equivalents 0.0439
_diffrn_reflns_av_sigmaI/netI 0.0615
_diffrn_reflns_limit_h_max 14
_diffrn_reflns_limit_h_min -14
_diffrn_reflns_limit_k_max 13
_diffrn_reflns_limit_k_min -13
_diffrn_reflns_limit_l_max 16
_diffrn_reflns_limit_l_min -1
_diffrn_reflns_number 7280
_diffrn_reflns_theta_max 24.96
_diffrn_reflns_theta_min 1.74
_diffrn_standards_decay_% 7.6
_diffrn_standards_interval_time '3600 seconds'
_diffrn_standards_number 3
_exptl_absorpt_coefficient_mu 0.324
_exptl_absorpt_correction_type none
_exptl_crystal_colour Colourless
_exptl_crystal_density_diffrn 1.335
_exptl_crystal_description Needles
_exptl_crystal_F_000 824
_exptl_crystal_size_max 0.50
_exptl_crystal_size_mid 0.45
_exptl_crystal_size_min 0.40
_refine_diff_density_max 0.229
_refine_diff_density_min -0.186
_refine_diff_density_rms 0.035
_refine_ls_extinction_coef 0.0014(4)
_refine_ls_extinction_expression Fc^*^=kFc[1+0.001xFc^2^\l^3^/sin(2\q)]^-1/4^
_refine_ls_extinction_method SHELXL
_refine_ls_goodness_of_fit_all 1.034
_refine_ls_goodness_of_fit_obs 1.164
_refine_ls_hydrogen_treatment riding
_refine_ls_matrix_type full
_refine_ls_number_parameters 236
_refine_ls_number_reflns 3445
_refine_ls_number_restraints 0
_refine_ls_restrained_S_all 1.034
_refine_ls_restrained_S_obs 1.164
_refine_ls_R_factor_all 0.0603
_refine_ls_R_factor_obs 0.0355
_refine_ls_shift/esd_max 0.000
_refine_ls_shift/esd_mean 0.000
_refine_ls_structure_factor_coef Fsqd
_refine_ls_weighting_details 'w=1/[\s^2^(Fo^2^)+(0.0348P)^2^+0.1762P] where P=(Fo^2^+2Fc^2^)/3'
_refine_ls_weighting_scheme calc
_refine_ls_wR_factor_all 0.0968
_refine_ls_wR_factor_obs 0.0888
_reflns_number_observed 2362
_reflns_number_total 3445
_reflns_observed_criterion >2sigma(I)
_cod_data_source_file 905169dsup1.cif
_cod_data_source_block dgm9701
_cod_depositor_comments
;
The following automatic conversions were performed:

'_symmetry_cell_setting' value 'Monoclinic' changed to 'monoclinic'
according to /home/saulius/struct/CIF-dictionaries/cif_core.dic
dictionary named 'cif_core.dic' version 2.4.2 from 2011-04-26.

Automatic conversion script
Id: cif_fix_values 1891 2012-01-12 08:04:46Z andrius 

The following automatic conversions were performed:

'_refine_ls_weighting_scheme' value 'calc
w=1/[\s^2^(Fo^2^)+(0.0348P)^2^+0.1762P] where P=(Fo^2^+2Fc^2^)/3' was
changed to 'calc'. New tag '_refine_ls_weighting_details' was
created. The value of the new tag was set to
'w=1/[\s^2^(Fo^2^)+(0.0348P)^2^+0.1762P] where P=(Fo^2^+2Fc^2^)/3'.

Automatic conversion script
Id: cif_fix_values 3143 2015-03-26 13:38:13Z robertas 
;
_cod_original_cell_volume 1954.1(8)
_cod_original_sg_symbol_H-M P2/n
_cod_database_code 7213140

loop_
_symmetry_equiv_pos_as_xyz
'x, y, z'
'-x+1/2, y, -z+1/2'
'-x, -y, -z'
'x-1/2, -y, z-1/2'

loop_
_atom_site_aniso_label
_atom_site_aniso_U_11
_atom_site_aniso_U_22
_atom_site_aniso_U_33
_atom_site_aniso_U_23
_atom_site_aniso_U_13
_atom_site_aniso_U_12
O1 0.0798(11) 0.0408(8) 0.0438(9) -0.0004(7) -0.0002(8) 0.0004(7)
C2 0.084(2) 0.0395(12) 0.0512(14) 0.0006(11) 0.0072(13) 0.0030(12)
C3 0.0549(13) 0.0437(11) 0.0479(13) 0.0062(11) 0.0136(11) 0.0056(10)
C4 0.0485(12) 0.0442(11) 0.0414(12) 0.0007(10) 0.0066(10) 0.0029(9)
C5 0.0532(12) 0.0448(12) 0.0413(11) 0.0033(10) 0.0083(10) 0.0007(9)
O6 0.0814(12) 0.0512(9) 0.0593(10) 0.0130(8) 0.0095(9) 0.0142(8)
Cl7 0.0603(4) 0.0620(4) 0.0526(3) -0.0045(3) -0.0001(3) -0.0018(3)
S8 0.0544(3) 0.0665(4) 0.0520(3) 0.0155(3) 0.0157(3) 0.0146(3)
C9 0.114(2) 0.0524(15) 0.082(2) 0.0014(15) -0.008(2) -0.0190(15)
C10 0.123(2) 0.063(2) 0.064(2) -0.0059(14) 0.024(2) 0.025(2)
C11 0.0532(12) 0.0406(11) 0.0349(11) 0.0055(9) 0.0076(9) 0.0008(9)
C12 0.0529(13) 0.0470(12) 0.0586(14) 0.0114(11) 0.0017(11) -0.0076(10)
C13 0.0461(12) 0.0549(14) 0.0606(15) 0.0151(12) 0.0029(11) -0.0008(10)
C14 0.0517(13) 0.0452(12) 0.0462(12) 0.0052(10) 0.0055(10) 0.0035(10)
C15 0.0524(12) 0.0412(11) 0.0357(11) 0.0026(9) 0.0058(9) -0.0045(9)
C16 0.0455(12) 0.0486(12) 0.0346(11) 0.0025(9) 0.0067(9) 0.0010(9)
O17 0.0603(10) 0.0466(9) 0.0800(12) 0.0096(8) 0.0076(9) 0.0097(7)
C18 0.064(2) 0.067(2) 0.107(2) 0.007(2) 0.002(2) 0.0202(13)
O19 0.0559(9) 0.0439(8) 0.0696(11) 0.0029(8) 0.0090(8) -0.0076(7)
C20 0.056(2) 0.0627(15) 0.078(2) 0.0057(14) 0.0055(13) -0.0153(12)
C21 0.0496(13) 0.0500(12) 0.0465(13) 0.0051(11) 0.0159(10) 0.0066(10)
C22 0.083(2) 0.0566(14) 0.058(2) -0.0061(13) 0.0231(13) -0.0037(13)
C23 0.097(2) 0.096(2) 0.0465(15) -0.013(2) 0.0190(15) 0.001(2)
C24 0.074(2) 0.101(2) 0.053(2) 0.027(2) 0.0220(14) 0.024(2)
C25 0.086(2) 0.0615(15) 0.070(2) 0.0186(15) 0.033(2) 0.0078(14)
C26 0.074(2) 0.0549(14) 0.0570(15) 0.0005(12) 0.0184(13) -0.0033(12)

loop_
_atom_site_label
_atom_site_type_symbol
_atom_site_fract_x
_atom_site_fract_y
_atom_site_fract_z
_atom_site_U_iso_or_equiv
_atom_site_thermal_displace_type
_atom_site_occupancy
_atom_site_calc_flag
_atom_site_refinement_flags
O1 O 0.03372(13) 0.23163(12) 0.38304(11) 0.0554(4) Uani 1 d .
C2 C -0.0076(2) 0.3381(2) 0.3387(2) 0.0582(6) Uani 1 d .
C3 C -0.0533(2) 0.3052(2) 0.2341(2) 0.0482(5) Uani 1 d .
C4 C -0.0343(2) 0.1764(2) 0.2242(2) 0.0446(5) Uani 1 d .
C5 C -0.0252(2) 0.1395(2) 0.3340(2) 0.0463(5) Uani 1 d .
H5 H -0.0989(2) 0.1371(2) 0.3544(2) 0.056 Uiso 1 calc R
O6 O -0.09937(14) 0.36704(13) 0.17261(13) 0.0639(5) Uani 1 d .
Cl7 Cl -0.14454(5) 0.10841(5) 0.14968(4) 0.0589(2) Uani 1 d .
S8 S 0.09778(5) 0.15680(5) 0.17819(4) 0.0569(2) Uani 1 d .
C9 C 0.0879(3) 0.4207(2) 0.3421(2) 0.0845(9) Uani 1 d .
H9A H 0.1137(3) 0.4387(2) 0.4094(2) 0.127 Uiso 1 calc R
H9B H 0.0644(3) 0.4896(2) 0.3076(2) 0.127 Uiso 1 calc R
H9C H 0.1461(3) 0.3863(2) 0.3116(2) 0.127 Uiso 1 calc R
C10 C -0.1016(3) 0.3844(2) 0.3911(2) 0.0824(9) Uani 1 d .
H10A H -0.1598(3) 0.3292(2) 0.3869(2) 0.124 Uiso 1 calc R
H10B H -0.1283(3) 0.4544(2) 0.3603(2) 0.124 Uiso 1 calc R
H10C H -0.0755(3) 0.3987(2) 0.4590(2) 0.124 Uiso 1 calc R
C11 C 0.0310(2) 0.0267(2) 0.35956(15) 0.0427(5) Uani 1 d .
C12 C 0.1431(2) 0.0161(2) 0.3748(2) 0.0533(6) Uani 1 d .
H12 H 0.1868(2) 0.0812(2) 0.3769(2) 0.064 Uiso 1 calc R
C13 C 0.1919(2) -0.0915(2) 0.3870(2) 0.0542(6) Uani 1 d .
H13 H 0.2679(2) -0.0980(2) 0.3962(2) 0.065 Uiso 1 calc R
C14 C 0.1273(2) -0.1884(2) 0.3855(2) 0.0477(5) Uani 1 d .
C15 C 0.0134(2) -0.1776(2) 0.3763(2) 0.0431(5) Uani 1 d .
C16 C -0.0341(2) -0.0705(2) 0.36350(15) 0.0428(5) Uani 1 d .
H16 H -0.1099(2) -0.0633(2) 0.35750(15) 0.051 Uiso 1 calc R
O17 O 0.16601(13) -0.29872(13) 0.39069(14) 0.0624(5) Uani 1 d .
C18 C 0.2819(2) -0.3145(2) 0.3975(3) 0.0800(8) Uani 1 d .
H18A H 0.2985(2) -0.3947(2) 0.4006(3) 0.120 Uiso 1 calc R
H18B H 0.3165(2) -0.2775(2) 0.4557(3) 0.120 Uiso 1 calc R
H18C H 0.3087(2) -0.2818(2) 0.3407(3) 0.120 Uiso 1 calc R
O19 O -0.04416(13) -0.27816(12) 0.37866(13) 0.0564(4) Uani 1 d .
C20 C -0.1580(2) -0.2701(2) 0.3862(2) 0.0658(7) Uani 1 d .
H20A H -0.1888(2) -0.3455(2) 0.3872(2) 0.099 Uiso 1 calc R
H20B H -0.1935(2) -0.2286(2) 0.3307(2) 0.099 Uiso 1 calc R
H20C H -0.1689(2) -0.2307(2) 0.4457(2) 0.099 Uiso 1 calc R
C21 C 0.0798(2) 0.2265(2) 0.0612(2) 0.0479(5) Uani 1 d .
C22 C 0.0556(2) 0.1619(2) -0.0220(2) 0.0645(7) Uani 1 d .
H22 H 0.0437(2) 0.0838(2) -0.0167(2) 0.077 Uiso 1 calc R
C23 C 0.0490(2) 0.2121(3) -0.1133(2) 0.0788(8) Uani 1 d .
H23 H 0.0330(2) 0.1674(3) -0.1693(2) 0.095 Uiso 1 calc R
C24 C 0.0656(2) 0.3274(3) -0.1227(2) 0.0746(8) Uani 1 d .
H24 H 0.0592(2) 0.3612(3) -0.1846(2) 0.090 Uiso 1 calc R
C25 C 0.0917(2) 0.3914(2) -0.0403(2) 0.0708(7) Uani 1 d .
H25 H 0.1043(2) 0.4694(2) -0.0462(2) 0.085 Uiso 1 calc R
C26 C 0.0996(2) 0.3424(2) 0.0523(2) 0.0611(6) Uani 1 d .
H26 H 0.1182(2) 0.3869(2) 0.1081(2) 0.073 Uiso 1 calc R

loop_
_atom_type_symbol
_atom_type_description
_atom_type_scat_dispersion_real
_atom_type_scat_dispersion_imag
_atom_type_scat_source
C C 0.0033 0.0016 'International Tables Vol C Tables 4.2.6.8 and 6.1.1.4'
H H 0.0000 0.0000 'International Tables Vol C Tables 4.2.6.8 and 6.1.1.4'
O O 0.0106 0.0060 'International Tables Vol C Tables 4.2.6.8 and 6.1.1.4'
S S 0.1246 0.1234 'International Tables Vol C Tables 4.2.6.8 and 6.1.1.4'
Cl Cl 0.1484 0.1585 'International Tables Vol C Tables 4.2.6.8 and 6.1.1.4'

loop_
_geom_angle_atom_site_label_1
_geom_angle_atom_site_label_2
_geom_angle_atom_site_label_3
_geom_angle
C5 O1 C2 108.7(2)
O1 C2 C9 107.7(2)
O1 C2 C3 104.3(2)
C9 C2 C3 112.7(2)
O1 C2 C10 110.7(2)
C9 C2 C10 112.6(2)
C3 C2 C10 108.5(2)
O6 C3 C2 126.7(2)
O6 C3 C4 126.5(2)
C2 C3 C4 106.8(2)
C3 C4 C5 100.4(2)
C3 C4 Cl7 112.1(2)
C5 C4 Cl7 112.96(15)
C3 C4 S8 107.78(14)
C5 C4 S8 109.63(15)
Cl7 C4 S8 113.14(11)
O1 C5 C11 111.1(2)
O1 C5 C4 102.6(2)
C11 C5 C4 116.3(2)
O1 C5 H5 108.82(11)
C11 C5 H5 108.82(11)
C4 C5 H5 108.82(11)
C21 S8 C4 103.48(10)
C2 C9 H9A 109.5(2)
C2 C9 H9B 109.47(14)
H9A C9 H9B 109.5
C2 C9 H9C 109.47(15)
H9A C9 H9C 109.5
H9B C9 H9C 109.5
C2 C10 H10A 109.47(15)
C2 C10 H10B 109.47(14)
H10A C10 H10B 109.5
C2 C10 H10C 109.5(2)
H10A C10 H10C 109.5
H10B C10 H10C 109.5
C12 C11 C16 119.3(2)
C12 C11 C5 122.4(2)
C16 C11 C5 118.2(2)
C11 C12 C13 120.5(2)
C11 C12 H12 119.75(13)
C13 C12 H12 119.75(13)
C14 C13 C12 120.0(2)
C14 C13 H13 120.01(13)
C12 C13 H13 120.01(13)
O17 C14 C13 125.1(2)
O17 C14 C15 115.3(2)
C13 C14 C15 119.7(2)
O19 C15 C16 124.5(2)
O19 C15 C14 115.7(2)
C16 C15 C14 119.8(2)
C15 C16 C11 120.5(2)
C15 C16 H16 119.73(12)
C11 C16 H16 119.73(12)
C14 O17 C18 117.4(2)
O17 C18 H18A 109.47(13)
O17 C18 H18B 109.5(2)
H18A C18 H18B 109.5
O17 C18 H18C 109.5(2)
H18A C18 H18C 109.5
H18B C18 H18C 109.5
C15 O19 C20 117.4(2)
O19 C20 H20A 109.47(12)
O19 C20 H20B 109.47(13)
H20A C20 H20B 109.5
O19 C20 H20C 109.47(13)
H20A C20 H20C 109.5
H20B C20 H20C 109.5
C22 C21 C26 119.3(2)
C22 C21 S8 119.0(2)
C26 C21 S8 121.4(2)
C21 C22 C23 120.3(2)
C21 C22 H22 119.87(14)
C23 C22 H22 119.9(2)
C24 C23 C22 120.8(3)
C24 C23 H23 119.6(2)
C22 C23 H23 119.6(2)
C25 C24 C23 119.0(3)
C25 C24 H24 120.5(2)
C23 C24 H24 120.5(2)
C24 C25 C26 121.0(2)
C24 C25 H25 119.5(2)
C26 C25 H25 119.5(2)
C25 C26 C21 119.5(3)
C25 C26 H26 120.2(2)
C21 C26 H26 120.2(2)

loop_
_geom_bond_atom_site_label_1
_geom_bond_atom_site_label_2
_geom_bond_distance
O1 C5 1.421(3)
O1 C2 1.450(3)
C2 C9 1.516(4)
C2 C3 1.523(3)
C2 C10 1.531(4)
C3 O6 1.199(3)
C3 C4 1.533(3)
C4 C5 1.556(3)
C4 Cl7 1.782(2)
C4 S8 1.825(2)
C5 C11 1.510(3)
C5 H5 0.98
S8 C21 1.787(2)
C9 H9A 0.96
C9 H9B 0.96
C9 H9C 0.96
C10 H10A 0.96
C10 H10B 0.96
C10 H10C 0.96
C11 C12 1.374(3)
C11 C16 1.394(3)
C12 C13 1.396(3)
C12 H12 0.93
C13 C14 1.383(3)
C13 H13 0.93
C14 O17 1.374(3)
C14 C15 1.396(3)
C15 O19 1.375(2)
C15 C16 1.383(3)
C16 H16 0.93
O17 C18 1.428(3)
C18 H18A 0.96
C18 H18B 0.96
C18 H18C 0.96
O19 C20 1.419(3)
C20 H20A 0.96
C20 H20B 0.96
C20 H20C 0.96
C21 C22 1.369(3)
C21 C26 1.385(3)
C22 C23 1.374(4)
C22 H22 0.93
C23 C24 1.372(4)
C23 H23 0.93
C24 C25 1.361(4)
C24 H24 0.93
C25 C26 1.384(4)
C25 H25 0.93
C26 H26 0.93

loop_
_geom_torsion_atom_site_label_1
_geom_torsion_atom_site_label_2
_geom_torsion_atom_site_label_3
_geom_torsion_atom_site_label_4
_geom_torsion
C5 O1 C2 C9 -146.1(2)
C5 O1 C2 C3 -26.1(2)
C5 O1 C2 C10 90.4(2)
O1 C2 C3 O6 177.0(2)
C9 C2 C3 O6 -66.5(3)
C10 C2 C3 O6 59.0(3)
O1 C2 C3 C4 -0.2(2)
C9 C2 C3 C4 116.3(2)
C10 C2 C3 C4 -118.2(2)
O6 C3 C4 C5 -154.1(2)
C2 C3 C4 C5 23.1(2)
O6 C3 C4 Cl7 -33.9(3)
C2 C3 C4 Cl7 143.3(2)
O6 C3 C4 S8 91.2(2)
C2 C3 C4 S8 -91.6(2)
C2 O1 C5 C11 166.3(2)
C2 O1 C5 C4 41.3(2)
C3 C4 C5 O1 -38.4(2)
Cl7 C4 C5 O1 -157.92(13)
S8 C4 C5 O1 74.9(2)
C3 C4 C5 C11 -159.9(2)
Cl7 C4 C5 C11 80.5(2)
S8 C4 C5 C11 -46.6(2)
C3 C4 S8 C21 -61.4(2)
C5 C4 S8 C21 -169.82(14)
Cl7 C4 S8 C21 63.12(14)
O1 C5 C11 C12 -35.5(3)
C4 C5 C11 C12 81.4(3)
O1 C5 C11 C16 147.3(2)
C4 C5 C11 C16 -95.8(2)
C16 C11 C12 C13 4.6(3)
C5 C11 C12 C13 -172.6(2)
C11 C12 C13 C14 -1.1(4)
C12 C13 C14 O17 175.8(2)
C12 C13 C14 C15 -3.0(4)
O17 C14 C15 O19 3.2(3)
C13 C14 C15 O19 -177.9(2)
O17 C14 C15 C16 -175.5(2)
C13 C14 C15 C16 3.4(3)
O19 C15 C16 C11 -178.4(2)
C14 C15 C16 C11 0.2(3)
C12 C11 C16 C15 -4.2(3)
C5 C11 C16 C15 173.2(2)
C13 C14 O17 C18 -0.5(4)
C15 C14 O17 C18 178.3(2)
C16 C15 O19 C20 -11.7(3)
C14 C15 O19 C20 169.7(2)
C4 S8 C21 C22 -98.9(2)
C4 S8 C21 C26 87.2(2)
C26 C21 C22 C23 -1.3(4)
S8 C21 C22 C23 -175.4(2)
C21 C22 C23 C24 -0.4(4)
C22 C23 C24 C25 1.7(5)
C23 C24 C25 C26 -1.1(4)
C24 C25 C26 C21 -0.6(4)
C22 C21 C26 C25 1.9(4)
S8 C21 C26 C25 175.8(2)
